data_4327376
loop_
_publ_author_name
'X. M. Ren'
'H. Okudera'
'R. K. Kremer'
'Y. Song'
'C. He'
'Q. J. Meng'
'P. H. Wu'

_publ_section_title
;
 Ionic Pair Complexes with Well-Separated Columnar Stack Structure Based
 on [Pt(mnt)2]- Ions Showing Unusual Magnetic Transition: Syntheses,
 Crystal Structures, and Magnetic Properties
;
_journal_name_full 'Inorganic Chemistry'
_journal_page_first 2569
_journal_page_last 2576
_journal_paper_doi 10.1021/ic035405+
_journal_volume 43
_journal_year 2004
_chemical_formula_sum 'C20 H11 Br N5 Pt S4'
_chemical_formula_weight 724.58
_chemical_name_systematic
; 
 ? 
;
_space_group_IT_number 2
_symmetry_cell_setting triclinic
_symmetry_space_group_name_Hall '-P 1'
_symmetry_space_group_name_H-M 'P -1'
_atom_sites_solution_hydrogens geom
_atom_sites_solution_primary direct
_atom_sites_solution_secondary difmap
_audit_creation_method SHELXL-97
_cell_angle_alpha 87.55(3)
_cell_angle_beta 84.86(3)
_cell_angle_gamma 75.52(3)
_cell_formula_units_Z 4
_cell_length_a 7.2682(15)
_cell_length_b 12.249(2)
_cell_length_c 26.612(5)
_cell_measurement_temperature 173(2)
_cell_volume 2284.2(8)
_computing_structure_refinement 'SHELXL-97 (Sheldrick, 1997)'
_computing_structure_solution 'SHELXS-97 (Sheldrick, 1990)'
_diffrn_ambient_temperature 173(2)
_diffrn_measured_fraction_theta_full 0.888
_diffrn_measured_fraction_theta_max 0.888
_diffrn_radiation_monochromator graphite
_diffrn_radiation_source 'fine-focus sealed tube'
_diffrn_radiation_type MoK\a
_diffrn_radiation_wavelength 0.71073
_diffrn_reflns_av_R_equivalents 0.0383
_diffrn_reflns_av_sigmaI/netI 0.0478
_diffrn_reflns_limit_h_max 8
_diffrn_reflns_limit_h_min -8
_diffrn_reflns_limit_k_max 15
_diffrn_reflns_limit_k_min -14
_diffrn_reflns_limit_l_max 32
_diffrn_reflns_limit_l_min -32
_diffrn_reflns_number 14704
_diffrn_reflns_theta_full 26.00
_diffrn_reflns_theta_max 26.00
_diffrn_reflns_theta_min 1.72
_exptl_absorpt_coefficient_mu 8.277
_exptl_crystal_density_diffrn 2.107
_exptl_crystal_F_000 1372
_refine_diff_density_max 1.250
_refine_diff_density_min -1.114
_refine_diff_density_rms 0.148
_refine_ls_extinction_coef 0.0029(2)
_refine_ls_extinction_expression Fc^*^=kFc[1+0.001xFc^2^\l^3^/sin(2\q)]^-1/4^
_refine_ls_extinction_method SHELXL
_refine_ls_goodness_of_fit_ref 0.882
_refine_ls_hydrogen_treatment mixed
_refine_ls_matrix_type full
_refine_ls_number_parameters 560
_refine_ls_number_reflns 7966
_refine_ls_number_restraints 0
_refine_ls_restrained_S_all 0.882
_refine_ls_R_factor_all 0.0538
_refine_ls_R_factor_gt 0.0385
_refine_ls_shift/su_max 0.001
_refine_ls_shift/su_mean 0.000
_refine_ls_structure_factor_coef Fsqd
_refine_ls_weighting_details 'calc w=1/[\s^2^(Fo^2^)+(0.0739P)^2^+0.0000P] where P=(Fo^2^+2Fc^2^)/3'
_refine_ls_weighting_scheme calc
_refine_ls_wR_factor_gt 0.0961
_refine_ls_wR_factor_ref 0.1018
_reflns_number_gt 6200
_reflns_number_total 7966
_reflns_threshold_expression >2sigma(I)
_cod_data_source_file ic0354052Brom20031206_105316_3.cif
_cod_data_source_block 2
_cod_original_cell_volume 2284.1(8)
_cod_database_code 4327376

loop_
_symmetry_equiv_pos_as_xyz
'x, y, z'
'-x, -y, -z'

loop_
_atom_site_label
_atom_site_type_symbol
_atom_site_fract_x
_atom_site_fract_y
_atom_site_fract_z
_atom_site_U_iso_or_equiv
_atom_site_adp_type
_atom_site_occupancy
_atom_site_symmetry_multiplicity
_atom_site_calc_flag
_atom_site_refinement_flags
Pt1 Pt -0.06623(4) 0.77827(2) 0.235647(10) 0.03293(11) Uani 1 1 d .
S1 S -0.1271(3) 0.90104(16) 0.30015(7) 0.0370(4) Uani 1 1 d .
S2 S 0.0336(3) 0.63332(16) 0.29035(7) 0.0374(4) Uani 1 1 d .
S3 S -0.1710(3) 0.92462(16) 0.18258(7) 0.0378(4) Uani 1 1 d .
S4 S 0.0143(3) 0.66037(17) 0.16907(7) 0.0381(4) Uani 1 1 d .
N1 N -0.0811(12) 0.9182(7) 0.4348(3) 0.055(2) Uani 1 1 d .
N2 N 0.1347(12) 0.5712(6) 0.4219(3) 0.051(2) Uani 1 1 d .
N3 N -0.1752(13) 1.0106(8) 0.0512(3) 0.067(3) Uani 1 1 d .
N4 N 0.0717(13) 0.6669(8) 0.0306(3) 0.066(3) Uani 1 1 d .
C1 C -0.0660(12) 0.8698(7) 0.3980(3) 0.0395(18) Uani 1 1 d .
C2 C -0.0536(10) 0.8132(7) 0.3503(3) 0.0340(17) Uani 1 1 d .
C3 C 0.0180(11) 0.6997(7) 0.3462(3) 0.0351(17) Uani 1 1 d .
C4 C 0.0793(11) 0.6312(7) 0.3891(3) 0.0364(18) Uani 1 1 d .
C5 C -0.1483(13) 0.9430(8) 0.0819(3) 0.049(2) Uani 1 1 d .
C6 C -0.1123(11) 0.8651(7) 0.1245(3) 0.0386(18) Uani 1 1 d .
C7 C -0.0343(10) 0.7526(7) 0.1191(3) 0.0349(17) Uani 1 1 d .
C8 C 0.0220(12) 0.7045(8) 0.0691(3) 0.047(2) Uani 1 1 d .
Pt2 Pt 0.45408(4) 0.77250(2) 0.270928(10) 0.03302(11) Uani 1 1 d .
S5 S 0.3702(3) 0.92179(17) 0.32209(7) 0.0400(5) Uani 1 1 d .
S6 S 0.5483(3) 0.65741(16) 0.33795(7) 0.0365(4) Uani 1 1 d .
S7 S 0.3734(3) 0.89316(16) 0.20540(7) 0.0372(4) Uani 1 1 d .
S8 S 0.5387(3) 0.62624(16) 0.21723(7) 0.0365(4) Uani 1 1 d .
N5 N 0.3736(13) 1.0142(7) 0.4490(3) 0.059(2) Uani 1 1 d .
N6 N 0.6259(12) 0.6691(7) 0.4724(3) 0.059(2) Uani 1 1 d .
N7 N 0.3492(12) 0.9096(7) 0.0699(3) 0.057(2) Uani 1 1 d .
N8 N 0.5845(14) 0.5600(7) 0.0832(3) 0.061(2) Uani 1 1 d .
C9 C 0.4017(12) 0.9455(8) 0.4197(3) 0.046(2) Uani 1 1 d .
C10 C 0.4305(11) 0.8650(7) 0.3794(3) 0.0356(17) Uani 1 1 d .
C11 C 0.5110(11) 0.7528(7) 0.3863(3) 0.0356(17) Uani 1 1 d .
C12 C 0.5684(12) 0.7059(8) 0.4350(3) 0.045(2) Uani 1 1 d .
C13 C 0.3859(13) 0.8610(7) 0.1068(3) 0.044(2) Uani 1 1 d .
C14 C 0.4249(10) 0.8049(7) 0.1548(3) 0.0348(17) Uani 1 1 d .
C15 C 0.4947(11) 0.6920(7) 0.1595(3) 0.0374(18) Uani 1 1 d .
C16 C 0.5443(14) 0.6208(7) 0.1164(3) 0.049(2) Uani 1 1 d .
Br1 Br 0.46400(13) 0.25533(10) 0.17204(3) 0.0575(3) Uani 1 1 d .
N9 N 0.6091(9) 0.2872(5) 0.4267(2) 0.0367(15) Uani 1 1 d .
C17 C 0.7175(12) 0.1882(7) 0.4419(3) 0.043(2) Uani 1 1 d .
H17A H 0.6799 0.1205 0.4377 0.051 Uiso 1 1 calc R
C18 C 0.8843(13) 0.1849(8) 0.4637(3) 0.051(2) Uani 1 1 d .
H18A H 0.9635 0.1151 0.4741 0.061 Uiso 1 1 calc R
C19 C 0.9341(14) 0.2843(9) 0.4701(3) 0.052(2) Uani 1 1 d .
H19A H 1.0482 0.2833 0.4852 0.063 Uiso 1 1 calc R
C20 C 0.8171(14) 0.3869(8) 0.4545(3) 0.049(2) Uani 1 1 d .
H20A H 0.8490 0.4564 0.4589 0.059 Uiso 1 1 calc R
C21 C 0.6559(14) 0.3837(7) 0.4326(3) 0.048(2) Uani 1 1 d .
H21A H 0.5752 0.4522 0.4213 0.058 Uiso 1 1 calc R
C22 C 0.4301(11) 0.2858(7) 0.4029(3) 0.042(2) Uani 1 1 d .
H22A H 0.3307 0.3548 0.4125 0.051 Uiso 1 1 calc R
H22B H 0.3840 0.2200 0.4165 0.051 Uiso 1 1 calc R
C23 C 0.4564(10) 0.2801(7) 0.3466(3) 0.0386(18) Uani 1 1 d .
C24 C 0.5211(12) 0.1777(7) 0.3236(3) 0.0412(19) Uani 1 1 d .
H24A H 0.5616 0.1113 0.3436 0.049 Uiso 1 1 calc R
C25 C 0.5283(12) 0.1694(7) 0.2716(3) 0.043(2) Uani 1 1 d .
H25A H 0.5737 0.0983 0.2560 0.052 Uiso 1 1 calc R
C26 C 0.4683(11) 0.2662(7) 0.2429(3) 0.0394(18) Uani 1 1 d .
C27 C 0.4056(13) 0.3696(7) 0.2646(3) 0.045(2) Uani 1 1 d .
H27A H 0.3653 0.4355 0.2443 0.054 Uiso 1 1 calc R
C28 C 0.4013(13) 0.3773(7) 0.3162(3) 0.044(2) Uani 1 1 d .
H28A H 0.3606 0.4491 0.3314 0.053 Uiso 1 1 calc R
Br2 Br 0.99174(13) 0.24459(11) 0.32977(4) 0.0656(3) Uani 1 1 d .
N10 N 1.1046(10) 0.2832(6) 0.0720(2) 0.0415(17) Uani 1 1 d .
C29 C 1.1619(17) 0.3783(9) 0.0651(4) 0.060(3) Uani 1 1 d .
H29A H 1.0798 0.4473 0.0766 0.072 Uiso 1 1 calc R
C33 C 1.2166(15) 0.1829(8) 0.0553(3) 0.052(2) Uani 1 1 d .
H33A H 1.1730 0.1159 0.0595 0.063 Uiso 1 1 calc R
C34 C 0.9198(13) 0.2822(8) 0.1010(3) 0.049(2) Uani 1 1 d .
H34A H 0.8231 0.3522 0.0932 0.059 Uiso 1 1 calc R
H34B H 0.8745 0.2173 0.0908 0.059 Uiso 1 1 calc R
C35 C 0.9431(12) 0.2740(7) 0.1561(3) 0.0404(19) Uani 1 1 d .
C36 C 0.8987(12) 0.3725(7) 0.1856(3) 0.050(2) Uani 1 1 d .
H36A H 0.8573 0.4448 0.1701 0.060 Uiso 1 1 calc R
C37 C 0.9159(13) 0.3631(8) 0.2368(4) 0.053(2) Uani 1 1 d .
H37A H 0.8873 0.4287 0.2567 0.063 Uiso 1 1 calc R
C38 C 0.9749(11) 0.2578(9) 0.2590(3) 0.047(2) Uani 1 1 d .
C39 C 1.0225(12) 0.1608(8) 0.2315(3) 0.046(2) Uani 1 1 d .
H39A H 1.0662 0.0890 0.2473 0.055 Uiso 1 1 calc R
C40 C 1.0044(13) 0.1714(7) 0.1804(3) 0.048(2) Uani 1 1 d .
H40A H 1.0356 0.1050 0.1610 0.058 Uiso 1 1 calc R
C32 C 1.3926(16) 0.1808(11) 0.0325(4) 0.068(3) Uani 1 1 d .
H32A H 1.4720 0.1108 0.0213 0.082 Uiso 1 1 calc R
C31 C 1.4586(17) 0.2738(14) 0.0253(4) 0.077(4) Uani 1 1 d .
H31A H 1.5830 0.2700 0.0098 0.092 Uiso 1 1 calc R
C30 C 1.3366(19) 0.3780(12) 0.0416(4) 0.073(3) Uani 1 1 d .
H30A H 1.3760 0.4462 0.0362 0.087 Uiso 1 1 calc R

loop_
_atom_site_aniso_label
_atom_site_aniso_U_11
_atom_site_aniso_U_22
_atom_site_aniso_U_33
_atom_site_aniso_U_23
_atom_site_aniso_U_13
_atom_site_aniso_U_12
Pt1 0.03174(16) 0.03274(17) 0.03480(16) 0.00012(11) -0.00459(11) -0.00840(13)
S1 0.0386(10) 0.0331(9) 0.0378(9) -0.0010(7) -0.0051(8) -0.0052(9)
S2 0.0405(10) 0.0332(9) 0.0376(9) 0.0025(8) -0.0078(8) -0.0060(9)
S3 0.0420(10) 0.0339(9) 0.0365(9) 0.0022(7) -0.0054(8) -0.0074(9)
S4 0.0410(10) 0.0366(10) 0.0364(9) -0.0022(8) -0.0059(8) -0.0079(9)
N1 0.074(5) 0.050(4) 0.037(4) -0.005(3) -0.009(4) -0.002(4)
N2 0.065(5) 0.047(4) 0.039(4) 0.003(3) -0.005(3) -0.009(4)
N3 0.063(5) 0.072(6) 0.050(4) 0.019(4) 0.000(4) 0.007(5)
N4 0.078(6) 0.081(6) 0.036(4) -0.005(4) -0.007(4) -0.011(5)
C1 0.045(4) 0.035(4) 0.039(4) 0.005(3) -0.004(3) -0.011(4)
C2 0.029(4) 0.037(4) 0.032(3) -0.002(3) -0.001(3) -0.003(3)
C3 0.031(4) 0.035(4) 0.037(4) -0.002(3) 0.004(3) -0.007(3)
C4 0.038(4) 0.034(4) 0.037(4) -0.004(3) -0.002(3) -0.009(4)
C5 0.052(5) 0.056(5) 0.036(4) 0.000(4) -0.011(4) -0.005(5)
C6 0.038(4) 0.039(4) 0.041(4) 0.008(3) -0.010(3) -0.012(4)
C7 0.031(4) 0.049(5) 0.031(3) 0.003(3) -0.006(3) -0.021(4)
C8 0.042(4) 0.050(5) 0.045(5) 0.005(4) -0.009(4) -0.004(4)
Pt2 0.03236(16) 0.03288(17) 0.03409(16) -0.00063(11) -0.00275(11) -0.00860(13)
S5 0.0457(11) 0.0351(10) 0.0382(9) -0.0042(8) -0.0055(8) -0.0067(9)
S6 0.0416(10) 0.0331(9) 0.0351(9) 0.0017(7) -0.0025(8) -0.0105(9)
S7 0.0384(10) 0.0335(9) 0.0374(9) 0.0023(8) -0.0062(8) -0.0040(9)
S8 0.0419(10) 0.0308(9) 0.0364(9) -0.0002(7) -0.0034(8) -0.0085(9)
N5 0.073(5) 0.057(5) 0.046(4) -0.010(4) -0.004(4) -0.014(5)
N6 0.071(5) 0.066(5) 0.033(4) 0.001(3) -0.007(4) -0.008(5)
N7 0.062(5) 0.057(5) 0.045(4) 0.002(4) -0.005(4) -0.002(4)
N8 0.089(6) 0.048(4) 0.042(4) -0.006(4) -0.007(4) -0.009(5)
C9 0.038(4) 0.053(5) 0.049(5) 0.000(4) -0.001(4) -0.016(4)
C10 0.033(4) 0.037(4) 0.036(4) 0.002(3) 0.000(3) -0.009(4)
C11 0.036(4) 0.042(4) 0.030(3) -0.001(3) 0.001(3) -0.012(4)
C12 0.041(4) 0.054(5) 0.034(4) -0.005(4) 0.006(3) -0.007(4)
C13 0.048(5) 0.040(4) 0.043(4) 0.000(4) -0.006(4) -0.009(4)
C14 0.031(4) 0.038(4) 0.039(4) 0.006(3) -0.008(3) -0.014(3)
C15 0.040(4) 0.040(4) 0.032(4) -0.003(3) -0.004(3) -0.009(4)
C16 0.062(6) 0.039(5) 0.047(5) 0.006(4) -0.011(4) -0.014(4)
Br1 0.0428(5) 0.0909(7) 0.0424(4) 0.0062(5) -0.0079(4) -0.0231(5)
N9 0.040(3) 0.030(3) 0.040(3) -0.010(3) 0.000(3) -0.010(3)
C17 0.050(5) 0.031(4) 0.044(4) -0.007(3) -0.009(4) -0.002(4)
C18 0.050(5) 0.056(5) 0.043(4) -0.009(4) -0.008(4) -0.002(5)
C19 0.054(5) 0.067(6) 0.035(4) -0.008(4) -0.007(4) -0.011(5)
C20 0.060(5) 0.048(5) 0.047(5) -0.008(4) -0.005(4) -0.026(5)
C21 0.061(5) 0.037(4) 0.046(4) 0.003(4) -0.011(4) -0.011(4)
C22 0.032(4) 0.040(4) 0.054(5) -0.007(4) -0.006(3) -0.003(4)
C23 0.024(3) 0.046(5) 0.048(4) -0.002(4) -0.002(3) -0.011(4)
C24 0.043(4) 0.032(4) 0.044(4) 0.002(3) -0.003(3) -0.002(4)
C25 0.041(4) 0.039(4) 0.048(4) -0.001(4) -0.006(4) -0.007(4)
C26 0.028(4) 0.044(5) 0.051(4) 0.010(4) -0.006(3) -0.018(4)
C27 0.053(5) 0.032(4) 0.052(5) 0.010(4) -0.009(4) -0.016(4)
C28 0.052(5) 0.026(4) 0.057(5) 0.005(3) -0.011(4) -0.013(4)
Br2 0.0428(5) 0.1095(9) 0.0470(5) -0.0087(5) 0.0005(4) -0.0241(6)
N10 0.042(4) 0.045(4) 0.036(3) 0.004(3) -0.010(3) -0.008(3)
C29 0.079(7) 0.053(6) 0.053(5) -0.005(4) 0.000(5) -0.026(6)
C33 0.070(6) 0.041(5) 0.043(4) 0.005(4) -0.002(4) -0.011(5)
C34 0.045(5) 0.050(5) 0.052(5) -0.004(4) -0.010(4) -0.009(4)
C35 0.042(4) 0.038(4) 0.044(4) -0.010(3) 0.000(3) -0.014(4)
C36 0.043(5) 0.039(5) 0.061(5) 0.000(4) -0.006(4) 0.002(4)
C37 0.050(5) 0.049(5) 0.062(5) -0.017(4) 0.008(4) -0.020(5)
C38 0.028(4) 0.060(6) 0.055(5) -0.006(4) 0.006(4) -0.019(4)
C39 0.043(5) 0.046(5) 0.050(5) -0.003(4) 0.010(4) -0.015(4)
C40 0.055(5) 0.040(5) 0.048(5) -0.008(4) 0.009(4) -0.013(4)
C32 0.057(6) 0.077(8) 0.054(6) 0.016(5) 0.009(5) 0.007(6)
C31 0.060(6) 0.135(12) 0.040(5) 0.006(6) 0.000(4) -0.034(8)
C30 0.095(8) 0.087(8) 0.052(6) -0.010(6) 0.007(6) -0.054(8)

loop_
_atom_type_symbol
_atom_type_description
_atom_type_scat_dispersion_real
_atom_type_scat_dispersion_imag
_atom_type_scat_source
C C 0.0033 0.0016 'International Tables Vol C Tables 4.2.6.8 and 6.1.1.4'
H H 0.0000 0.0000 'International Tables Vol C Tables 4.2.6.8 and 6.1.1.4'
N N 0.0061 0.0033 'International Tables Vol C Tables 4.2.6.8 and 6.1.1.4'
S S 0.1246 0.1234 'International Tables Vol C Tables 4.2.6.8 and 6.1.1.4'
Br Br -0.2901 2.4595 'International Tables Vol C Tables 4.2.6.8 and 6.1.1.4'
Pt Pt -1.7033 8.3905 'International Tables Vol C Tables 4.2.6.8 and 6.1.1.4'

loop_
_geom_angle_atom_site_label_1
_geom_angle_atom_site_label_2
_geom_angle_atom_site_label_3
_geom_angle
S3 Pt1 S2 178.64(7)
S3 Pt1 S1 88.84(7)
S2 Pt1 S1 90.06(7)
S3 Pt1 S4 89.97(7)
S2 Pt1 S4 91.18(7)
S1 Pt1 S4 175.66(8)
C2 S1 Pt1 101.8(3)
C3 S2 Pt1 102.8(3)
C6 S3 Pt1 102.9(3)
C7 S4 Pt1 101.8(3)
N1 C1 C2 177.2(8)
C3 C2 C1 121.9(7)
C3 C2 S1 123.3(6)
C1 C2 S1 114.8(6)
C2 C3 C4 120.8(7)
C2 C3 S2 121.9(6)
C4 C3 S2 117.2(6)
N2 C4 C3 176.1(8)
N3 C5 C6 174.4(10)
C7 C6 C5 122.8(7)
C7 C6 S3 121.9(6)
C5 C6 S3 115.3(6)
C6 C7 C8 120.8(7)
C6 C7 S4 123.2(6)
C8 C7 S4 115.9(6)
N4 C8 C7 177.7(9)
S5 Pt2 S7 88.13(7)
S5 Pt2 S8 178.10(7)
S7 Pt2 S8 90.04(7)
S5 Pt2 S6 89.95(7)
S7 Pt2 S6 176.41(8)
S8 Pt2 S6 91.85(7)
C10 S5 Pt2 103.5(3)
C11 S6 Pt2 101.8(3)
C14 S7 Pt2 102.4(3)
C15 S8 Pt2 102.5(3)
N5 C9 C10 175.2(10)
C11 C10 C9 122.5(7)
C11 C10 S5 122.2(6)
C9 C10 S5 115.2(6)
C10 C11 C12 121.7(7)
C10 C11 S6 122.4(6)
C12 C11 S6 115.9(6)
N6 C12 C11 175.4(10)
N7 C13 C14 176.8(9)
C15 C14 C13 122.6(7)
C15 C14 S7 123.0(6)
C13 C14 S7 114.4(6)
C14 C15 C16 121.9(7)
C14 C15 S8 122.0(6)
C16 C15 S8 116.1(6)
N8 C16 C15 177.3(10)
C21 N9 C17 121.8(7)
C21 N9 C22 120.6(7)
C17 N9 C22 117.6(7)
N9 C17 C18 119.7(9)
C17 C18 C19 119.0(8)
C18 C19 C20 120.2(9)
C21 C20 C19 117.7(9)
N9 C21 C20 121.6(8)
N9 C22 C23 113.4(7)
C24 C23 C28 118.4(7)
C24 C23 C22 120.3(8)
C28 C23 C22 121.1(7)
C23 C24 C25 121.2(7)
C26 C25 C24 118.9(7)
C27 C26 C25 121.4(8)
C27 C26 Br1 119.2(6)
C25 C26 Br1 119.4(6)
C26 C27 C28 119.4(7)
C27 C28 C23 120.7(7)
C29 N10 C33 121.3(9)
C29 N10 C34 120.9(8)
C33 N10 C34 117.7(8)
N10 C29 C30 120.9(10)
N10 C33 C32 118.5(10)
C35 C34 N10 110.3(7)
C40 C35 C36 117.7(7)
C40 C35 C34 121.6(7)
C36 C35 C34 120.7(8)
C37 C36 C35 119.9(8)
C36 C37 C38 119.6(8)
C39 C38 C37 122.2(8)
C39 C38 Br2 118.3(7)
C37 C38 Br2 119.5(7)
C40 C39 C38 117.6(9)
C39 C40 C35 123.0(8)
C31 C32 C33 122.6(11)
C32 C31 C30 117.8(11)
C29 C30 C31 118.8(12)

loop_
_geom_bond_atom_site_label_1
_geom_bond_atom_site_label_2
_geom_bond_distance
Pt1 S3 2.254(2)
Pt1 S2 2.263(2)
Pt1 S1 2.271(2)
Pt1 S4 2.275(2)
S1 C2 1.716(7)
S2 C3 1.707(7)
S3 C6 1.711(8)
S4 C7 1.710(8)
N1 C1 1.149(10)
N2 C4 1.150(10)
N3 C5 1.133(12)
N4 C8 1.132(11)
C1 C2 1.456(10)
C2 C3 1.362(11)
C3 C4 1.425(11)
C5 C6 1.448(11)
C6 C7 1.361(11)
C7 C8 1.460(11)
Pt2 S5 2.253(2)
Pt2 S7 2.258(2)
Pt2 S8 2.267(2)
Pt2 S6 2.271(2)
S5 C10 1.697(7)
S6 C11 1.732(7)
S7 C14 1.718(8)
S8 C15 1.721(8)
N5 C9 1.140(11)
N6 C12 1.143(10)
N7 C13 1.143(11)
N8 C16 1.151(11)
C9 C10 1.454(12)
C10 C11 1.364(11)
C11 C12 1.449(11)
C13 C14 1.442(11)
C14 C15 1.353(11)
C15 C16 1.435(11)
Br1 C26 1.900(8)
N9 C21 1.329(11)
N9 C17 1.338(10)
N9 C22 1.502(10)
C17 C18 1.382(12)
C18 C19 1.375(14)
C19 C20 1.400(13)
C20 C21 1.364(13)
C22 C23 1.494(11)
C23 C24 1.375(11)
C23 C28 1.404(12)
C24 C25 1.387(11)
C25 C26 1.379(12)
C26 C27 1.368(12)
C27 C28 1.377(12)
Br2 C38 1.895(9)
N10 C29 1.333(13)
N10 C33 1.360(11)
N10 C34 1.489(12)
C29 C30 1.364(16)
C33 C32 1.361(15)
C34 C35 1.487(11)
C35 C40 1.378(12)
C35 C36 1.422(11)
C36 C37 1.376(13)
C37 C38 1.379(14)
C38 C39 1.374(13)
C39 C40 1.376(12)
C32 C31 1.342(18)
C31 C30 1.419(18)
